data_1552086
loop_
_publ_author_name
'Pichon, Delphine'
'Soleilhavoup, Michele'
'Morvan, Jennifer'
'Junor, Glen P.'
'Vives, Thomas'
'Cr\'evisy, Christophe'
'Lavallo, Vincent'
'Campagne, Jean-Marc'
'Mauduit, Marc'
'Jazzar, Rodolphe'
'Bertrand, Guy'

_publ_section_title
;
 The debut of chiral cyclic (alkyl)(amino)carbenes (CAACs) in
 enantioselective catalysis
;
_journal_name_full 'Chemical Science'
_journal_paper_doi 10.1039/C9SC02810B
_journal_year 2019
_chemical_absolute_configuration syn
_chemical_formula_moiety 'C44 H71 Cl Cu N, C2 H3 N'
_chemical_formula_sum 'C46 H74 Cl Cu N2'
_chemical_formula_weight 754.06
_chemical_name_systematic CholestCAACCuCl
_space_group_crystal_system monoclinic
_space_group_IT_number 4
_space_group_name_Hall 'P 2yb'
_space_group_name_H-M_alt 'P 1 21 1'
_symmetry_space_group_name_Hall 'P 2yb'
_symmetry_space_group_name_H-M 'P 1 21 1'
_atom_sites_solution_hydrogens geom
_audit_creation_date 2019-05-28
_audit_creation_method
;
Olex2 1.2
(compiled May 18 2018 14:05:52 for OlexSys, GUI svn.r5506)
;
_audit_update_record
;
2019-05-28 deposited with the CCDC.    2019-07-10 downloaded from the CCDC.
;
_cell_angle_alpha 90
_cell_angle_beta 91.269(2)
_cell_angle_gamma 90
_cell_formula_units_Z 2
_cell_length_a 10.2490(13)
_cell_length_b 12.0899(15)
_cell_length_c 17.740(2)
_cell_measurement_reflns_used 961
_cell_measurement_temperature 100.15
_cell_measurement_theta_max 26.18
_cell_measurement_theta_min 2.60
_cell_volume 2197.6(5)
_computing_cell_refinement 'SAINT v7.68A (Bruker, 2009)'
_computing_data_reduction 'SAINT v7.68A (Bruker, 2009)'
_computing_molecular_graphics 'Olex2 (Dolomanov et al., 2009)'
_computing_publication_material 'Olex2 (Dolomanov et al., 2009)'
_computing_structure_refinement 'ShelXL (Sheldrick, 2015)'
_diffrn_ambient_temperature 100.15
_diffrn_detector_area_resol_mean 7.9
_diffrn_detector_type 'CCD area detector'
_diffrn_measured_fraction_theta_full 0.979
_diffrn_measured_fraction_theta_max 0.832
_diffrn_measurement_device 'three-circle diffractometer'
_diffrn_measurement_device_type 'Bruker SMART APEX2 area detector'
_diffrn_measurement_method '\w and \f scans'
_diffrn_radiation_type MoK\a
_diffrn_radiation_wavelength 0.71073
_diffrn_reflns_av_R_equivalents 0.0227
_diffrn_reflns_av_unetI/netI 0.0696
_diffrn_reflns_Laue_measured_fraction_full 0.979
_diffrn_reflns_Laue_measured_fraction_max 0.832
_diffrn_reflns_limit_h_max 14
_diffrn_reflns_limit_h_min -15
_diffrn_reflns_limit_k_max 17
_diffrn_reflns_limit_k_min -16
_diffrn_reflns_limit_l_max 26
_diffrn_reflns_limit_l_min -14
_diffrn_reflns_number 13409
_diffrn_reflns_point_group_measured_fraction_full 0.766
_diffrn_reflns_point_group_measured_fraction_max 0.589
_diffrn_reflns_theta_full 25.000
_diffrn_reflns_theta_max 33.543
_diffrn_reflns_theta_min 5.188
_exptl_absorpt_coefficient_mu 0.589
_exptl_absorpt_correction_T_max 0.7457
_exptl_absorpt_correction_T_min 0.6396
_exptl_absorpt_correction_type multi-scan
_exptl_absorpt_process_details
'SADABS-2008/1 (Bruker,2008) was used for absorption correction. wR2(int) was 0.0536 before and 0.0447 after correction. The Ratio of minimum to maximum transmission is 0.8577. The \l/2 correction factor is 0.0015.'
_exptl_crystal_colour colourless
_exptl_crystal_colour_primary colourless
_exptl_crystal_density_diffrn 1.140
_exptl_crystal_description plate
_exptl_crystal_F_000 820
_exptl_crystal_recrystallization_method 'Re-crystallisation from solvent: acetonitrile/diethyl ether'
_exptl_crystal_size_max 0.25
_exptl_crystal_size_mid 0.15
_exptl_crystal_size_min 0.1
_refine_diff_density_max 0.496
_refine_diff_density_min -0.401
_refine_diff_density_rms 0.052
_refine_ls_abs_structure_details
;
 Flack x determined using 2091 quotients [(I+)-(I-)]/[(I+)+(I-)]
 (Parsons, Flack and Wagner, Acta Cryst. B69 (2013) 249-259).
;
_refine_ls_abs_structure_Flack 0.012(7)
_refine_ls_extinction_method none
_refine_ls_goodness_of_fit_ref 0.947
_refine_ls_hydrogen_treatment constr
_refine_ls_matrix_type full
_refine_ls_number_parameters 463
_refine_ls_number_reflns 10194
_refine_ls_number_restraints 1
_refine_ls_restrained_S_all 0.947
_refine_ls_R_factor_all 0.0432
_refine_ls_R_factor_gt 0.0324
_refine_ls_shift/su_max 0.001
_refine_ls_shift/su_mean 0.000
_refine_ls_structure_factor_coef Fsqd
_refine_ls_weighting_details 'w=1/[\s^2^(Fo^2^)+(0.0160P)^2^] where P=(Fo^2^+2Fc^2^)/3'
_refine_ls_weighting_scheme calc
_refine_ls_wR_factor_gt 0.0668
_refine_ls_wR_factor_ref 0.0695
_reflns_Friedel_coverage 0.362
_reflns_Friedel_fraction_full 0.530
_reflns_Friedel_fraction_max 0.326
_reflns_number_gt 8579
_reflns_number_total 10194
_reflns_threshold_expression 'I > 2\s(I)'
_cod_data_source_file c9sc02810b2.cif
_cod_data_source_block cholescaaccucl
_cod_database_code 1552086
_shelx_shelxl_version_number 2018/3
_shelx_space_group_comment
;
The symmetry employed for this shelxl refinement is uniquely defined
by the following loop, which should always be used as a source of
symmetry information in preference to the above space-group names.
They are only intended as comments.
;
_shelx_estimated_absorpt_t_max 0.943
_shelx_estimated_absorpt_t_min 0.867
_olex2_refinement_description
;
1. Fixed Uiso
 At 1.2 times of:
  All C(H) groups, All C(H,H) groups
 At 1.5 times of:
  All C(H,H,H) groups
2.a Ternary CH refined with riding coordinates:
 C8(H8), C12(H12), C15(H15), C16(H16), C19(H19), C27(H27), C30(H30), C37(H37),
 C41(H41)
2.b Secondary CH2 refined with riding coordinates:
 C3(H3A,H3B), C5(H5A,H5B), C6(H6A,H6B), C9(H9A,H9B), C10(H10A,H10B), C13(H13A,
 H13B), C14(H14A,H14B), C17(H17A,H17B), C18(H18A,H18B), C20(H20A,H20B),
 C38(H38A,H38B), C39(H39A,H39B), C40(H40A,H40B)
2.c Aromatic/amide H refined with riding coordinates:
 C23(H23), C24(H24), C25(H25)
2.d Idealised Me refined as rotating group:
 C28(H28A,H28B,H28C), C29(H29A,H29B,H29C), C31(H31A,H31B,H31C), C32(H32A,H32B,
 H32C), C33(H33A,H33B,H33C), C34(H34A,H34B,H34C), C35(H35A,H35B,H35C), C36(H36A,
 H36B,H36C), C42(H42A,H42B,H42C), C43(H43A,H43B,H43C), C44(H44A,H44B,H44C),
 C2A(H2AA,H2AB,H2AC)
;
_olex2_submission_special_instructions 'No special instructions were received'

loop_
_space_group_symop_operation_xyz
'x, y, z'
'-x, y+1/2, -z'

loop_
_atom_site_label
_atom_site_type_symbol
_atom_site_fract_x
_atom_site_fract_y
_atom_site_fract_z
_atom_site_U_iso_or_equiv
_atom_site_adp_type
_atom_site_occupancy
_atom_site_site_symmetry_order
_atom_site_calc_flag
_atom_site_refinement_flags_posn
Cu1 Cu 0.41477(2) 0.33423(2) 0.64561(2) 0.01477(6) Uani 1 1 d .
Cl1 Cl 0.61995(4) 0.33927(6) 0.65543(3) 0.02612(11) Uani 1 1 d .
N1 N 0.16548(16) 0.24742(13) 0.60997(10) 0.0122(3) Uani 1 1 d .
C1 C 0.23188(16) 0.3330(2) 0.63420(9) 0.0117(3) Uani 1 1 d .
C2 C 0.0173(2) 0.26357(18) 0.60153(14) 0.0152(5) Uani 1 1 d .
C3 C 0.0101(2) 0.38939(18) 0.60909(14) 0.0157(5) Uani 1 1 d .
H3A H -0.066407 0.410851 0.638865 0.019 Uiso 1 1 calc R
H3B H 0.002034 0.424256 0.558707 0.019 Uiso 1 1 calc R
C4 C 0.13773(19) 0.42690(16) 0.64955(12) 0.0133(4) Uani 1 1 d .
C5 C 0.1862(2) 0.53932(17) 0.62041(13) 0.0157(4) Uani 1 1 d .
H5A H 0.210123 0.530976 0.566949 0.019 Uiso 1 1 calc R
H5B H 0.113571 0.593158 0.622342 0.019 Uiso 1 1 calc R
C6 C 0.3032(2) 0.58632(16) 0.66450(12) 0.0151(4) Uani 1 1 d .
H6A H 0.322493 0.661034 0.644793 0.018 Uiso 1 1 calc R
H6B H 0.380115 0.539080 0.655226 0.018 Uiso 1 1 calc R
C7 C 0.2843(2) 0.59468(16) 0.75051(12) 0.0139(4) Uani 1 1 d .
C8 C 0.4172(2) 0.61898(16) 0.79040(12) 0.0141(4) Uani 1 1 d .
H8 H 0.477306 0.558158 0.775230 0.017 Uiso 1 1 calc R
C9 C 0.4823(2) 0.72780(18) 0.76587(12) 0.0185(4) Uani 1 1 d .
H9A H 0.487762 0.728974 0.710230 0.022 Uiso 1 1 calc R
H9B H 0.427329 0.790921 0.781142 0.022 Uiso 1 1 calc R
C10 C 0.6197(2) 0.74179(18) 0.80067(12) 0.0188(4) Uani 1 1 d .
H10A H 0.677173 0.682969 0.781227 0.023 Uiso 1 1 calc R
H10B H 0.655728 0.813977 0.784948 0.023 Uiso 1 1 calc R
C11 C 0.6200(2) 0.73615(16) 0.88692(12) 0.0154(4) Uani 1 1 d .
C12 C 0.7539(2) 0.71602(18) 0.92712(12) 0.0190(4) Uani 1 1 d .
H12 H 0.799270 0.657643 0.897585 0.023 Uiso 1 1 calc R
C13 C 0.7168(2) 0.66235(19) 1.00346(13) 0.0226(5) Uani 1 1 d .
H13A H 0.778168 0.601762 1.016611 0.027 Uiso 1 1 calc R
H13B H 0.720336 0.718110 1.044320 0.027 Uiso 1 1 calc R
C14 C 0.5766(2) 0.6167(2) 0.99329(12) 0.0228(5) Uani 1 1 d .
H14A H 0.571531 0.538583 1.009739 0.027 Uiso 1 1 calc R
H14B H 0.513637 0.661134 1.022079 0.027 Uiso 1 1 calc R
C15 C 0.5504(2) 0.62719(17) 0.90864(12) 0.0162(4) Uani 1 1 d .
H15 H 0.601877 0.566601 0.885031 0.019 Uiso 1 1 calc R
C16 C 0.4115(2) 0.61426(17) 0.87723(12) 0.0160(4) Uani 1 1 d .
H16 H 0.357380 0.677326 0.895294 0.019 Uiso 1 1 calc R
C17 C 0.3516(2) 0.50543(17) 0.90430(12) 0.0187(4) Uani 1 1 d .
H17A H 0.414631 0.444688 0.896396 0.022 Uiso 1 1 calc R
H17B H 0.336321 0.510740 0.959090 0.022 Uiso 1 1 calc R
C18 C 0.2231(2) 0.47709(17) 0.86360(12) 0.0182(4) Uani 1 1 d .
H18A H 0.193904 0.402606 0.879127 0.022 Uiso 1 1 calc R
H18B H 0.155285 0.531105 0.877717 0.022 Uiso 1 1 calc R
C19 C 0.2404(2) 0.47952(15) 0.77852(12) 0.0141(4) Uani 1 1 d .
H19 H 0.313097 0.427138 0.767556 0.017 Uiso 1 1 calc R
C20 C 0.11982(19) 0.43595(16) 0.73611(12) 0.0154(4) Uani 1 1 d .
H20A H 0.045354 0.485718 0.745838 0.019 Uiso 1 1 calc R
H20B H 0.097836 0.361972 0.756117 0.019 Uiso 1 1 calc R
C21 C 0.2225(2) 0.13893(16) 0.59794(12) 0.0138(4) Uani 1 1 d .
C22 C 0.2419(2) 0.06820(16) 0.66003(12) 0.0149(4) Uani 1 1 d .
C23 C 0.2815(2) -0.04002(17) 0.64509(13) 0.0196(4) Uani 1 1 d .
H23 H 0.292853 -0.090492 0.685753 0.024 Uiso 1 1 calc R
C24 C 0.3046(2) -0.07537(17) 0.57242(14) 0.0216(5) Uani 1 1 d .
H24 H 0.326791 -0.150414 0.563321 0.026 Uiso 1 1 calc R
C25 C 0.2954(2) -0.00155(17) 0.51306(13) 0.0201(5) Uani 1 1 d .
H25 H 0.315957 -0.025483 0.463729 0.024 Uiso 1 1 calc R
C26 C 0.25618(19) 0.10777(17) 0.52451(12) 0.0152(4) Uani 1 1 d .
C27 C 0.2316(2) 0.10521(18) 0.74178(12) 0.0186(4) Uani 1 1 d .
H27 H 0.192290 0.180928 0.741812 0.022 Uiso 1 1 calc R
C28 C 0.1443(3) 0.0297(2) 0.78828(14) 0.0273(5) Uani 1 1 d .
H28A H 0.060930 0.018349 0.761311 0.041 Uiso 1 1 calc GR
H28B H 0.128627 0.064098 0.837256 0.041 Uiso 1 1 calc GR
H28C H 0.187687 -0.041833 0.796031 0.041 Uiso 1 1 calc GR
C29 C 0.3680(2) 0.1131(2) 0.77862(13) 0.0263(5) Uani 1 1 d .
H29A H 0.408357 0.039638 0.779819 0.039 Uiso 1 1 calc GR
H29B H 0.360844 0.141131 0.830206 0.039 Uiso 1 1 calc GR
H29C H 0.421949 0.163627 0.749397 0.039 Uiso 1 1 calc GR
C30 C 0.2646(2) 0.19117(18) 0.46044(13) 0.0189(4) Uani 1 1 d .
H30 H 0.215278 0.258843 0.475286 0.023 Uiso 1 1 calc R
C31 C 0.4088(2) 0.2239(2) 0.45155(14) 0.0254(5) Uani 1 1 d .
H31A H 0.443328 0.253296 0.499454 0.038 Uiso 1 1 calc GR
H31B H 0.415309 0.280616 0.412324 0.038 Uiso 1 1 calc GR
H31C H 0.459307 0.158728 0.437216 0.038 Uiso 1 1 calc GR
C32 C 0.2070(3) 0.1501(2) 0.38550(14) 0.0247(5) Uani 1 1 d .
H32A H 0.258107 0.087071 0.367809 0.037 Uiso 1 1 calc GR
H32B H 0.209664 0.209782 0.348182 0.037 Uiso 1 1 calc GR
H32C H 0.116402 0.127078 0.392369 0.037 Uiso 1 1 calc GR
C33 C -0.0501(2) 0.20061(18) 0.66516(13) 0.0182(4) Uani 1 1 d .
H33A H -0.016631 0.227206 0.714063 0.027 Uiso 1 1 calc GR
H33B H -0.032118 0.121325 0.660470 0.027 Uiso 1 1 calc GR
H33C H -0.144491 0.213184 0.661510 0.027 Uiso 1 1 calc GR
C34 C -0.0349(2) 0.22194(19) 0.52644(13) 0.0203(4) Uani 1 1 d .
H34A H -0.015953 0.142816 0.521739 0.030 Uiso 1 1 calc GR
H34B H 0.006947 0.262361 0.485626 0.030 Uiso 1 1 calc GR
H34C H -0.129451 0.233646 0.523228 0.030 Uiso 1 1 calc GR
C35 C 0.1827(2) 0.68515(17) 0.76698(13) 0.0189(4) Uani 1 1 d .
H35A H 0.096558 0.661134 0.748377 0.028 Uiso 1 1 calc GR
H35B H 0.207139 0.753829 0.741557 0.028 Uiso 1 1 calc GR
H35C H 0.179957 0.697959 0.821469 0.028 Uiso 1 1 calc GR
C36 C 0.55278(18) 0.8385(2) 0.91959(11) 0.0201(4) Uani 1 1 d .
H36A H 0.462759 0.842642 0.899994 0.030 Uiso 1 1 calc GR
H36B H 0.600275 0.905224 0.904930 0.030 Uiso 1 1 calc GR
H36C H 0.552445 0.833033 0.974704 0.030 Uiso 1 1 calc GR
C37 C 0.8518(2) 0.81175(18) 0.93810(12) 0.0211(5) Uani 1 1 d .
H37 H 0.813597 0.866199 0.973864 0.025 Uiso 1 1 calc R
C38 C 0.9783(2) 0.7649(2) 0.97469(14) 0.0266(5) Uani 1 1 d .
H38A H 0.955816 0.729789 1.023109 0.032 Uiso 1 1 calc R
H38B H 1.011792 0.706045 0.941487 0.032 Uiso 1 1 calc R
C39 C 1.0883(2) 0.8478(3) 0.98994(13) 0.0333(6) Uani 1 1 d .
H39A H 1.054440 0.910234 1.019849 0.040 Uiso 1 1 calc R
H39B H 1.118474 0.877707 0.941393 0.040 Uiso 1 1 calc R
C40 C 1.2041(2) 0.7949(3) 1.03272(14) 0.0341(6) Uani 1 1 d .
H40A H 1.224107 0.723227 1.008574 0.041 Uiso 1 1 calc R
H40B H 1.281301 0.843230 1.027149 0.041 Uiso 1 1 calc R
C41 C 1.1842(2) 0.7748(2) 1.11663(15) 0.0276(5) Uani 1 1 d .
H41 H 1.097419 0.738515 1.122971 0.033 Uiso 1 1 calc R
C42 C 1.2902(3) 0.6981(3) 1.14886(18) 0.0474(8) Uani 1 1 d .
H42A H 1.286393 0.626946 1.122501 0.071 Uiso 1 1 calc GR
H42B H 1.276094 0.686434 1.202736 0.071 Uiso 1 1 calc GR
H42C H 1.376029 0.731942 1.142013 0.071 Uiso 1 1 calc GR
C43 C 1.1857(3) 0.8836(2) 1.16081(16) 0.0336(6) Uani 1 1 d .
H43A H 1.270989 0.919332 1.156060 0.050 Uiso 1 1 calc GR
H43B H 1.169736 0.868538 1.214089 0.050 Uiso 1 1 calc GR
H43C H 1.117387 0.932724 1.140548 0.050 Uiso 1 1 calc GR
C44 C 0.8819(2) 0.8725(2) 0.86494(14) 0.0295(6) Uani 1 1 d .
H44A H 0.915509 0.819811 0.828159 0.044 Uiso 1 1 calc GR
H44B H 0.947493 0.929868 0.875161 0.044 Uiso 1 1 calc GR
H44C H 0.801950 0.906819 0.844587 0.044 Uiso 1 1 calc GR
N1A N 0.8345(3) 0.9457(2) 0.5866(2) 0.0635(9) Uani 1 1 d .
C1A C 0.7425(3) 0.9847(2) 0.60605(19) 0.0424(7) Uani 1 1 d .
C2A C 0.6242(4) 1.0358(4) 0.6319(4) 0.116(2) Uani 1 1 d .
H2AA H 0.580376 0.985510 0.666446 0.174 Uiso 1 1 calc GR
H2AB H 0.566255 1.051566 0.588518 0.174 Uiso 1 1 calc GR
H2AC H 0.645830 1.104938 0.658110 0.174 Uiso 1 1 calc GR

loop_
_atom_site_aniso_label
_atom_site_aniso_U_11
_atom_site_aniso_U_22
_atom_site_aniso_U_33
_atom_site_aniso_U_23
_atom_site_aniso_U_13
_atom_site_aniso_U_12
Cu1 0.01132(10) 0.01578(10) 0.01715(12) 0.00076(13) -0.00101(8) -0.00074(12)
Cl1 0.01223(19) 0.0331(3) 0.0329(3) 0.0122(3) -0.00246(18) -0.0019(3)
N1 0.0109(7) 0.0135(7) 0.0123(8) 0.0004(7) -0.0006(6) 0.0007(6)
C1 0.0137(7) 0.0123(7) 0.0091(8) 0.0014(10) -0.0014(6) -0.0002(10)
C2 0.0104(10) 0.0147(9) 0.0206(12) -0.0013(9) 0.0002(9) -0.0001(7)
C3 0.0125(10) 0.0166(9) 0.0177(11) -0.0009(9) -0.0039(9) 0.0019(8)
C4 0.0130(9) 0.0125(8) 0.0143(10) 0.0005(8) -0.0021(8) 0.0002(7)
C5 0.0187(11) 0.0133(9) 0.0152(11) 0.0008(8) -0.0015(8) -0.0003(8)
C6 0.0177(10) 0.0134(9) 0.0142(10) 0.0018(8) 0.0005(8) -0.0015(7)
C7 0.0174(10) 0.0120(8) 0.0124(10) -0.0012(8) 0.0010(8) -0.0023(7)
C8 0.0171(10) 0.0134(8) 0.0119(10) -0.0002(8) 0.0009(8) -0.0018(7)
C9 0.0252(11) 0.0179(9) 0.0125(10) 0.0022(8) -0.0004(8) -0.0077(8)
C10 0.0223(11) 0.0217(10) 0.0126(10) 0.0004(8) 0.0019(8) -0.0073(8)
C11 0.0174(9) 0.0152(9) 0.0136(10) -0.0014(8) 0.0022(8) -0.0043(7)
C12 0.0198(10) 0.0210(10) 0.0163(11) 0.0002(9) 0.0011(8) -0.0010(8)
C13 0.0226(11) 0.0279(11) 0.0170(11) 0.0038(9) -0.0049(9) -0.0069(9)
C14 0.0270(12) 0.0271(11) 0.0142(11) 0.0048(9) -0.0023(9) -0.0092(9)
C15 0.0215(10) 0.0156(9) 0.0114(10) -0.0003(8) -0.0002(8) -0.0026(8)
C16 0.0208(10) 0.0152(9) 0.0121(10) 0.0010(8) 0.0010(8) -0.0037(8)
C17 0.0255(11) 0.0177(9) 0.0129(10) 0.0012(8) 0.0005(8) -0.0057(8)
C18 0.0225(11) 0.0179(9) 0.0142(10) 0.0015(8) 0.0021(8) -0.0060(8)
C19 0.0177(10) 0.0109(8) 0.0137(10) -0.0002(8) 0.0022(8) -0.0013(7)
C20 0.0168(9) 0.0133(8) 0.0162(11) -0.0014(8) 0.0025(8) -0.0001(7)
C21 0.0116(9) 0.0116(8) 0.0181(11) -0.0015(8) 0.0001(8) -0.0021(7)
C22 0.0136(10) 0.0152(9) 0.0159(11) 0.0009(8) 0.0001(8) -0.0005(7)
C23 0.0203(10) 0.0149(9) 0.0235(12) 0.0050(9) -0.0016(9) 0.0002(8)
C24 0.0220(11) 0.0129(9) 0.0298(13) -0.0030(9) 0.0004(9) 0.0023(8)
C25 0.0210(11) 0.0189(10) 0.0203(12) -0.0053(9) 0.0025(9) 0.0009(8)
C26 0.0136(9) 0.0169(9) 0.0151(10) -0.0019(8) 0.0012(8) -0.0013(7)
C27 0.0225(11) 0.0185(10) 0.0147(11) 0.0042(9) 0.0007(9) -0.0007(8)
C28 0.0319(13) 0.0295(12) 0.0208(12) 0.0069(10) 0.0040(10) -0.0056(10)
C29 0.0279(12) 0.0336(12) 0.0172(12) 0.0038(10) -0.0047(9) -0.0022(10)
C30 0.0215(11) 0.0190(9) 0.0164(11) -0.0002(9) 0.0042(9) -0.0009(8)
C31 0.0253(11) 0.0277(11) 0.0234(12) 0.0014(10) 0.0073(9) -0.0050(9)
C32 0.0302(13) 0.0277(12) 0.0160(12) -0.0013(10) -0.0015(10) -0.0043(10)
C33 0.0123(9) 0.0196(9) 0.0228(11) -0.0021(9) 0.0014(8) -0.0031(7)
C34 0.0177(10) 0.0230(10) 0.0199(11) -0.0048(9) -0.0055(8) -0.0005(8)
C35 0.0216(11) 0.0139(9) 0.0212(12) -0.0015(9) 0.0015(9) 0.0005(8)
C36 0.0213(9) 0.0178(8) 0.0210(10) -0.0031(12) 0.0002(7) -0.0036(11)
C37 0.0185(9) 0.0270(13) 0.0178(10) -0.0015(9) 0.0012(8) -0.0054(8)
C38 0.0204(11) 0.0383(13) 0.0212(12) 0.0003(10) 0.0000(9) -0.0022(10)
C39 0.0243(10) 0.0520(17) 0.0235(11) 0.0094(14) -0.0013(9) -0.0125(13)
C40 0.0183(11) 0.0627(18) 0.0214(12) -0.0010(12) 0.0010(9) -0.0036(11)
C41 0.0184(11) 0.0402(14) 0.0241(13) 0.0005(11) -0.0010(10) -0.0021(10)
C42 0.055(2) 0.0522(18) 0.0340(17) -0.0081(15) -0.0083(14) 0.0198(16)
C43 0.0327(14) 0.0395(14) 0.0288(14) 0.0029(12) 0.0036(11) 0.0005(11)
C44 0.0241(11) 0.0411(14) 0.0232(12) 0.0062(10) -0.0019(9) -0.0130(10)
N1A 0.0576(19) 0.0387(15) 0.095(3) -0.0291(15) 0.0173(17) -0.0145(13)
C1A 0.0405(17) 0.0293(14) 0.057(2) -0.0140(14) -0.0002(15) -0.0140(12)
C2A 0.042(2) 0.050(2) 0.257(7) -0.042(3) 0.024(3) -0.0121(19)

loop_
_atom_type_symbol
_atom_type_description
_atom_type_scat_dispersion_real
_atom_type_scat_dispersion_imag
_atom_type_scat_source
C C 0.0033 0.0016 'International Tables Vol C Tables 4.2.6.8 and 6.1.1.4'
H H 0.0000 0.0000 'International Tables Vol C Tables 4.2.6.8 and 6.1.1.4'
Cl Cl 0.1484 0.1585 'International Tables Vol C Tables 4.2.6.8 and 6.1.1.4'
Cu Cu 0.3201 1.2651 'International Tables Vol C Tables 4.2.6.8 and 6.1.1.4'
N N 0.0061 0.0033 'International Tables Vol C Tables 4.2.6.8 and 6.1.1.4'

loop_
_geom_angle_atom_site_label_1
_geom_angle_atom_site_label_2
_geom_angle_atom_site_label_3
_geom_angle
C1 Cu1 Cl1 178.13(7)
C1 N1 C2 116.02(16)
C1 N1 C21 123.70(17)
C21 N1 C2 120.04(16)
N1 C1 Cu1 123.55(17)
N1 C1 C4 108.83(15)
C4 C1 Cu1 127.62(17)
N1 C2 C33 108.95(18)
C3 C2 N1 99.62(19)
C3 C2 C33 113.88(19)
C34 C2 N1 111.94(16)
C34 C2 C3 113.1(2)
C34 C2 C33 109.06(19)
C2 C3 C4 106.9(2)
C1 C4 C3 103.41(16)
C1 C4 C5 112.87(16)
C1 C4 C20 108.61(15)
C3 C4 C20 111.24(16)
C5 C4 C3 112.26(18)
C5 C4 C20 108.39(16)
C6 C5 C4 114.33(18)
C5 C6 C7 114.58(17)
C6 C7 C8 109.60(16)
C6 C7 C19 107.56(15)
C19 C7 C8 106.42(17)
C35 C7 C6 109.46(17)
C35 C7 C8 111.68(17)
C35 C7 C19 111.99(16)
C9 C8 C7 114.49(17)
C9 C8 C16 109.82(16)
C16 C8 C7 113.38(16)
C10 C9 C8 112.31(18)
C11 C10 C9 112.21(17)
C10 C11 C12 116.61(17)
C10 C11 C15 107.19(16)
C10 C11 C36 110.51(17)
C15 C11 C12 99.17(17)
C36 C11 C12 110.62(17)
C36 C11 C15 112.23(16)
C11 C12 C13 103.58(17)
C37 C12 C11 120.47(18)
C37 C12 C13 111.95(19)
C14 C13 C12 106.95(19)
C15 C14 C13 103.17(16)
C14 C15 C11 104.11(17)
C14 C15 C16 119.57(17)
C16 C15 C11 115.27(18)
C15 C16 C8 107.78(16)
C15 C16 C17 110.52(18)
C17 C16 C8 111.61(16)
C18 C17 C16 113.06(18)
C19 C18 C17 110.24(17)
C18 C19 C7 112.10(16)
C18 C19 C20 111.76(16)
C20 C19 C7 112.96(17)
C19 C20 C4 113.52(15)
C22 C21 N1 118.98(18)
C22 C21 C26 121.99(18)
C26 C21 N1 119.04(18)
C21 C22 C27 123.76(18)
C23 C22 C21 117.26(19)
C23 C22 C27 118.84(19)
C24 C23 C22 121.5(2)
C25 C24 C23 120.0(2)
C24 C25 C26 121.0(2)
C21 C26 C30 122.21(18)
C25 C26 C21 117.72(19)
C25 C26 C30 119.77(18)
C22 C27 C28 113.04(19)
C22 C27 C29 109.99(18)
C28 C27 C29 110.2(2)
C26 C30 C31 108.46(19)
C26 C30 C32 114.06(19)
C32 C30 C31 110.33(18)
C12 C37 C38 108.42(18)
C44 C37 C12 113.36(19)
C44 C37 C38 110.47(18)
C39 C38 C37 116.3(2)
C38 C39 C40 112.0(3)
C41 C40 C39 115.45(19)
C40 C41 C42 110.6(2)
C40 C41 C43 111.2(2)
C42 C41 C43 109.3(2)
N1A C1A C2A 179.4(4)

loop_
_geom_bond_atom_site_label_1
_geom_bond_atom_site_label_2
_geom_bond_distance
Cu1 Cl1 2.1071(5)
Cu1 C1 1.8809(17)
N1 C1 1.306(3)
N1 C2 1.535(3)
N1 C21 1.454(2)
C1 C4 1.519(3)
C2 C3 1.529(3)
C2 C33 1.538(3)
C2 C34 1.511(3)
C3 C4 1.546(3)
C4 C5 1.540(3)
C4 C20 1.554(3)
C5 C6 1.527(3)
C6 C7 1.546(3)
C7 C8 1.549(3)
C7 C19 1.548(3)
C7 C35 1.543(3)
C8 C9 1.542(3)
C8 C16 1.544(3)
C9 C10 1.535(3)
C10 C11 1.532(3)
C11 C12 1.552(3)
C11 C15 1.551(3)
C11 C36 1.536(3)
C12 C13 1.556(3)
C12 C37 1.541(3)
C13 C14 1.546(3)
C14 C15 1.525(3)
C15 C16 1.525(3)
C16 C17 1.534(3)
C17 C18 1.527(3)
C18 C19 1.524(3)
C19 C20 1.527(3)
C21 C22 1.405(3)
C21 C26 1.406(3)
C22 C23 1.397(3)
C22 C27 1.524(3)
C23 C24 1.383(3)
C24 C25 1.382(3)
C25 C26 1.397(3)
C26 C30 1.523(3)
C27 C28 1.532(3)
C27 C29 1.533(3)
C30 C31 1.541(3)
C30 C32 1.525(3)
C37 C38 1.545(3)
C37 C44 1.529(3)
C38 C39 1.528(4)
C39 C40 1.534(4)
C40 C41 1.527(4)
C41 C42 1.529(4)
C41 C43 1.532(4)
N1A C1A 1.115(4)
C1A C2A 1.444(5)
